data_4081269
loop_
_publ_author_name
'Ke, Chun-Hung'
'Kuo, Bing-Chiuan'
'Nandi, Debkumar'
'Lee, Hon Man'

_publ_section_title
;
 Monodentate Palladium Complexes Bearing Abnormal and Normal Carbene
 Ligands with a Formally Identical Steric Environment
;
_journal_issue 17
_journal_name_full Organometallics
_journal_page_first 4775
_journal_paper_doi 10.1021/om4004219
_journal_volume 32
_journal_year 2013
_chemical_formula_moiety 'C25 H19 Cl2 F2 N3 Pd'
_chemical_formula_sum 'C25 H19 Cl2 F2 N3 Pd'
_chemical_formula_weight 576.73
_space_group_IT_number 2
_symmetry_cell_setting triclinic
_symmetry_Int_Tables_number 2
_symmetry_space_group_name_Hall '-P 1'
_symmetry_space_group_name_H-M 'P -1'
_atom_sites_solution_hydrogens geom
_atom_sites_solution_primary direct
_atom_sites_solution_secondary difmap
_audit_creation_method SHELXL-97
_cell_angle_alpha 100.789(9)
_cell_angle_beta 90.078(8)
_cell_angle_gamma 90.148(9)
_cell_formula_units_Z 4
_cell_length_a 8.9072(10)
_cell_length_b 11.6875(15)
_cell_length_c 23.513(3)
_cell_measurement_temperature 150(2)
_cell_volume 2404.5(5)
_computing_cell_refinement 'SAINT (Bruker, 2007)'
_computing_data_collection 'APEX2 (Bruker, 2007)'
_computing_data_reduction 'SAINT (Bruker, 2007)'
_computing_molecular_graphics 'SHELXTL (Sheldrick, 2008)'
_computing_publication_material 'DIAMOND (Brandenburg, 2006)'
_computing_structure_refinement 'SHELXTL (Sheldrick, 2008)'
_computing_structure_solution 'SHELXTL (Sheldrick, 2008)'
_diffrn_ambient_temperature 150(2)
_diffrn_measured_fraction_theta_full 0.999
_diffrn_measured_fraction_theta_max 0.999
_diffrn_measurement_device_type 'Bruker SMART APEXII'
_diffrn_measurement_method \w
_diffrn_radiation_monochromator graphite
_diffrn_radiation_probe x-ray
_diffrn_radiation_type MoK\a
_diffrn_radiation_wavelength 0.71073
_diffrn_reflns_av_R_equivalents 0.1415
_diffrn_reflns_av_sigmaI/netI 0.2130
_diffrn_reflns_limit_h_max 11
_diffrn_reflns_limit_h_min -11
_diffrn_reflns_limit_k_max 14
_diffrn_reflns_limit_k_min -14
_diffrn_reflns_limit_l_max 30
_diffrn_reflns_limit_l_min -27
_diffrn_reflns_number 30690
_diffrn_reflns_theta_full 27.00
_diffrn_reflns_theta_max 27.00
_diffrn_reflns_theta_min 1.76
_diffrn_source 'fine-focus sealed tube'
_diffrn_standards_decay_% 0
_diffrn_standards_interval_count 0
_diffrn_standards_interval_time 0
_diffrn_standards_number 0
_exptl_absorpt_coefficient_mu 1.028
_exptl_absorpt_correction_T_max 0.9132
_exptl_absorpt_correction_T_min 0.7980
_exptl_absorpt_correction_type multi-scan
_exptl_absorpt_process_details 'SADABS (Sheldrick, 2003)'
_exptl_crystal_density_diffrn 1.593
_exptl_crystal_density_method 'not measured'
_exptl_crystal_F_000 1152
_exptl_crystal_size_max 0.23
_exptl_crystal_size_mid 0.12
_exptl_crystal_size_min 0.09
_refine_diff_density_max 1.146
_refine_diff_density_min -1.011
_refine_diff_density_rms 0.115
_refine_ls_extinction_coef 0.0033(7)
_refine_ls_extinction_expression Fc^*^=kFc[1+0.001xFc^2^\l^3^/sin(2\q)]^-1/4^
_refine_ls_extinction_method SHELXL
_refine_ls_goodness_of_fit_ref 0.823
_refine_ls_hydrogen_treatment constr
_refine_ls_matrix_type full
_refine_ls_number_parameters 596
_refine_ls_number_reflns 10481
_refine_ls_number_restraints 0
_refine_ls_restrained_S_all 0.823
_refine_ls_R_factor_all 0.1265
_refine_ls_R_factor_gt 0.0647
_refine_ls_shift/su_max 0.013
_refine_ls_shift/su_mean 0.002
_refine_ls_structure_factor_coef Fsqd
_refine_ls_weighting_details 'calc w=1/[\s^2^(Fo^2^)+(0.0000P)^2^+0.0000P] where P=(Fo^2^+2Fc^2^)/3'
_refine_ls_weighting_scheme calc
_refine_ls_wR_factor_gt 0.1581
_refine_ls_wR_factor_ref 0.2122
_reflns_number_gt 5382
_reflns_number_total 10481
_reflns_threshold_expression I>2\s
_cod_data_source_file om4004219_si_001.cif
_cod_data_source_block 6c_chk261
_cod_original_cell_volume 2404.4(5)
_cod_database_code 4081269

loop_
_symmetry_equiv_pos_as_xyz
'x, y, z'
'-x, -y, -z'

loop_
_atom_site_label
_atom_site_type_symbol
_atom_site_fract_x
_atom_site_fract_y
_atom_site_fract_z
_atom_site_U_iso_or_equiv
_atom_site_adp_type
_atom_site_occupancy
_atom_site_symmetry_multiplicity
_atom_site_calc_flag
_atom_site_refinement_flags
Pd1 Pd 0.12458(6) 0.90981(5) 0.31963(2) 0.0388(2) Uani 1 1 d .
Cl1 Cl 0.0383(2) 0.83355(18) 0.39622(9) 0.0510(5) Uani 1 1 d .
Cl2 Cl 0.2095(3) 0.99430(19) 0.24496(9) 0.0593(6) Uani 1 1 d .
N2 N 0.4364(6) 0.9239(5) 0.3640(2) 0.0352(13) Uani 1 1 d .
Pd2 Pd 0.30861(6) 0.43687(5) 0.19790(3) 0.0417(2) Uani 1 1 d .
Cl4 Cl 0.1124(2) 0.4321(2) 0.26079(10) 0.0609(6) Uani 1 1 d .
Cl3 Cl 0.5002(2) 0.4492(2) 0.13373(9) 0.0575(6) Uani 1 1 d .
C26 C 0.1717(7) 0.5065(6) 0.1489(3) 0.0393(17) Uani 1 1 d .
N5 N 0.1725(6) 0.6156(5) 0.1384(3) 0.0399(14) Uani 1 1 d .
C33 C -0.0213(8) 0.5250(7) 0.0895(3) 0.0455(18) Uani 1 1 d .
C27 C 0.0130(8) 0.3302(7) 0.1173(3) 0.0450(18) Uani 1 1 d .
C35 C -0.1900(9) 0.6043(8) 0.0297(4) 0.056(2) Uani 1 1 d .
H35 H -0.2739 0.5968 0.0043 0.068 Uiso 1 1 calc R
C37 C 0.0075(9) 0.7279(7) 0.0795(3) 0.0491(19) Uani 1 1 d .
H37 H 0.0584 0.8006 0.0885 0.059 Uiso 1 1 calc R
C34 C -0.1437(8) 0.5094(8) 0.0521(3) 0.050(2) Uani 1 1 d .
H34 H -0.1934 0.4364 0.0423 0.060 Uiso 1 1 calc R
C28 C 0.1202(9) 0.2439(7) 0.1029(4) 0.057(2) Uani 1 1 d .
H28 H 0.2202 0.2631 0.0941 0.068 Uiso 1 1 calc R
C36 C -0.1162(10) 0.7105(8) 0.0437(4) 0.057(2) Uani 1 1 d .
H36 H -0.1527 0.7742 0.0279 0.068 Uiso 1 1 calc R
C38 C 0.0522(8) 0.6311(6) 0.1015(3) 0.0390(16) Uani 1 1 d .
C30 C -0.0672(13) 0.1039(8) 0.1121(5) 0.082(3) Uani 1 1 d .
C32 C -0.1325(10) 0.3037(7) 0.1304(4) 0.060(2) Uani 1 1 d .
H32 H -0.2035 0.3644 0.1410 0.072 Uiso 1 1 calc R
C29 C 0.0783(11) 0.1275(7) 0.1017(4) 0.070(3) Uani 1 1 d .
H29 H 0.1501 0.0667 0.0938 0.084 Uiso 1 1 calc R
C31 C -0.1756(11) 0.1880(9) 0.1282(5) 0.079(3) Uani 1 1 d .
H31 H -0.2750 0.1680 0.1373 0.095 Uiso 1 1 calc R
C8 C 0.4530(7) 1.0876(6) 0.4299(3) 0.0381(16) Uani 1 1 d .
C9 C 0.5145(8) 1.1743(7) 0.4704(3) 0.0478(19) Uani 1 1 d .
H9 H 0.4573 1.2391 0.4890 0.057 Uiso 1 1 calc R
C13 C 0.5319(7) 0.9908(6) 0.4027(3) 0.0371(16) Uani 1 1 d .
C10 C 0.6650(9) 1.1622(8) 0.4826(4) 0.056(2) Uani 1 1 d .
H10 H 0.7126 1.2197 0.5108 0.067 Uiso 1 1 calc R
C12 C 0.6846(8) 0.9810(7) 0.4139(4) 0.051(2) Uani 1 1 d .
H12 H 0.7423 0.9175 0.3943 0.062 Uiso 1 1 calc R
C11 C 0.7481(9) 1.0677(7) 0.4548(4) 0.056(2) Uani 1 1 d .
H11 H 0.8514 1.0627 0.4641 0.067 Uiso 1 1 calc R
C46 C 0.5851(10) 0.4066(8) 0.2665(4) 0.065(3) Uani 1 1 d .
H46 H 0.6083 0.4821 0.2595 0.078 Uiso 1 1 calc R
C48 C 0.6520(12) 0.2426(11) 0.3085(5) 0.091(4) Uani 1 1 d .
H48 H 0.7200 0.2048 0.3300 0.110 Uiso 1 1 calc R
C47 C 0.6871(11) 0.3499(10) 0.2958(5) 0.087(3) Uani 1 1 d .
H47 H 0.7814 0.3851 0.3072 0.104 Uiso 1 1 calc R
C50 C 0.4210(9) 0.2549(8) 0.2597(4) 0.063(2) Uani 1 1 d .
H50 H 0.3262 0.2216 0.2475 0.076 Uiso 1 1 calc R
C49 C 0.5188(12) 0.1913(10) 0.2899(5) 0.088(4) Uani 1 1 d .
H49 H 0.4926 0.1163 0.2968 0.106 Uiso 1 1 calc R
C39 C 0.2838(8) 0.7049(7) 0.1596(3) 0.0476(19) Uani 1 1 d .
H39A H 0.3590 0.6724 0.1832 0.057 Uiso 1 1 calc R
H39B H 0.2337 0.7709 0.1849 0.057 Uiso 1 1 calc R
C40 C 0.3625(8) 0.7488(7) 0.1119(4) 0.0464(19) Uani 1 1 d .
C45 C 0.3877(8) 0.6779(7) 0.0583(4) 0.050(2) Uani 1 1 d .
H45 H 0.3558 0.5988 0.0518 0.060 Uiso 1 1 calc R
C44 C 0.4596(10) 0.7215(9) 0.0136(4) 0.063(2) Uani 1 1 d .
H44 H 0.4749 0.6737 -0.0233 0.076 Uiso 1 1 calc R
C14 C 0.4787(8) 0.8136(6) 0.3261(3) 0.0454(18) Uani 1 1 d .
H14A H 0.5787 0.8234 0.3093 0.054 Uiso 1 1 calc R
H14B H 0.4058 0.7966 0.2938 0.054 Uiso 1 1 calc R
C2 C 0.1928(7) 1.1597(6) 0.4180(3) 0.0375(16) Uani 1 1 d .
C7 C 0.1382(8) 1.2113(7) 0.3738(3) 0.0471(19) Uani 1 1 d .
H7 H 0.1707 1.1851 0.3351 0.056 Uiso 1 1 calc R
C4 C 0.0424(8) 1.2862(6) 0.4871(3) 0.0450(18) Uani 1 1 d .
H4 H 0.0088 1.3128 0.5256 0.054 Uiso 1 1 calc R
C3 C 0.1440(8) 1.1970(6) 0.4746(3) 0.0423(17) Uani 1 1 d .
H3 H 0.1811 1.1606 0.5047 0.051 Uiso 1 1 calc R
C21 C -0.1402(9) 0.8919(8) 0.2371(4) 0.060(2) Uani 1 1 d .
H21 H -0.1276 0.9739 0.2417 0.072 Uiso 1 1 calc R
N1 N 0.3060(6) 1.0729(5) 0.4064(2) 0.0367(13) Uani 1 1 d .
N3 N -0.0523(7) 0.8316(5) 0.2675(3) 0.0439(15) Uani 1 1 d .
N6 N 0.4543(7) 0.3567(6) 0.2478(3) 0.0493(16) Uani 1 1 d .
N4 N 0.0536(6) 0.4485(5) 0.1193(3) 0.0415(14) Uani 1 1 d .
C25 C -0.0726(9) 0.7175(7) 0.2612(4) 0.056(2) Uani 1 1 d .
H25 H -0.0124 0.6753 0.2835 0.067 Uiso 1 1 calc R
C24 C -0.1781(10) 0.6567(9) 0.2234(4) 0.069(3) Uani 1 1 d .
H24 H -0.1885 0.5746 0.2189 0.083 Uiso 1 1 calc R
C22 C -0.2482(9) 0.8368(11) 0.1996(4) 0.071(3) Uani 1 1 d .
H22 H -0.3092 0.8810 0.1786 0.085 Uiso 1 1 calc R
C23 C -0.2676(11) 0.7206(11) 0.1924(4) 0.078(3) Uani 1 1 d .
H23 H -0.3419 0.6828 0.1665 0.094 Uiso 1 1 calc R
C5 C -0.0089(9) 1.3354(7) 0.4427(4) 0.054(2) Uani 1 1 d .
C6 C 0.0361(9) 1.3012(7) 0.3864(4) 0.052(2) Uani 1 1 d .
H6 H -0.0020 1.3383 0.3568 0.062 Uiso 1 1 calc R
C16 C 0.3557(10) 0.6456(8) 0.3598(4) 0.063(2) Uani 1 1 d .
H16 H 0.2655 0.6658 0.3425 0.076 Uiso 1 1 calc R
C15 C 0.4840(9) 0.7108(6) 0.3565(4) 0.049(2) Uani 1 1 d .
C20 C 0.6149(10) 0.6787(8) 0.3795(4) 0.069(3) Uani 1 1 d .
H20 H 0.7047 0.7210 0.3762 0.082 Uiso 1 1 calc R
C18 C 0.4854(18) 0.5228(9) 0.4105(5) 0.091(4) Uani 1 1 d .
C19 C 0.6170(15) 0.5820(9) 0.4085(5) 0.094(4) Uani 1 1 d .
H19 H 0.7062 0.5597 0.4257 0.112 Uiso 1 1 calc R
C17 C 0.3564(13) 0.5517(8) 0.3878(5) 0.088(3) Uani 1 1 d .
H17 H 0.2672 0.5085 0.3908 0.106 Uiso 1 1 calc R
F1 F 0.4933(11) 0.4304(6) 0.4384(3) 0.139(3) Uani 1 1 d .
F2 F -0.1101(6) 1.4270(4) 0.4554(2) 0.0712(15) Uani 1 1 d .
F3 F -0.1086(8) -0.0098(5) 0.1105(4) 0.129(3) Uani 1 1 d .
F4 F 0.5794(7) 0.8731(6) -0.0182(3) 0.099(2) Uani 1 1 d .
C43 C 0.5059(10) 0.8329(9) 0.0248(4) 0.064(2) Uani 1 1 d .
C41 C 0.4111(9) 0.8638(7) 0.1190(4) 0.054(2) Uani 1 1 d .
H41 H 0.3919 0.9148 0.1547 0.065 Uiso 1 1 calc R
C42 C 0.4867(11) 0.9071(9) 0.0758(5) 0.073(3) Uani 1 1 d .
H42 H 0.5232 0.9849 0.0818 0.088 Uiso 1 1 calc R
C1 C 0.2990(7) 0.9732(6) 0.3664(3) 0.0351(15) Uani 1 1 d .

loop_
_atom_site_aniso_label
_atom_site_aniso_U_11
_atom_site_aniso_U_22
_atom_site_aniso_U_33
_atom_site_aniso_U_23
_atom_site_aniso_U_13
_atom_site_aniso_U_12
Pd1 0.0402(3) 0.0369(3) 0.0402(4) 0.0091(2) -0.0065(2) -0.0032(2)
Cl1 0.0470(11) 0.0594(13) 0.0511(12) 0.0217(10) -0.0004(9) -0.0003(9)
Cl2 0.0838(15) 0.0518(13) 0.0433(12) 0.0113(9) -0.0024(10) -0.0209(11)
N2 0.042(3) 0.028(3) 0.034(3) 0.001(2) -0.002(2) 0.003(2)
Pd2 0.0406(3) 0.0415(4) 0.0452(4) 0.0143(3) -0.0057(2) -0.0037(2)
Cl4 0.0574(13) 0.0735(16) 0.0589(14) 0.0302(12) 0.0060(10) 0.0006(11)
Cl3 0.0488(11) 0.0698(15) 0.0567(14) 0.0194(11) 0.0029(9) 0.0032(10)
C26 0.036(4) 0.043(4) 0.040(4) 0.010(3) 0.001(3) -0.005(3)
N5 0.044(3) 0.036(3) 0.040(4) 0.010(3) -0.003(3) -0.003(3)
C33 0.041(4) 0.041(4) 0.055(5) 0.011(4) -0.004(3) -0.001(3)
C27 0.043(4) 0.044(5) 0.051(5) 0.015(4) -0.002(3) 0.002(3)
C35 0.053(5) 0.064(6) 0.052(5) 0.010(4) -0.007(4) 0.007(4)
C37 0.054(5) 0.042(5) 0.054(5) 0.015(4) -0.001(4) 0.002(4)
C34 0.039(4) 0.056(5) 0.056(5) 0.013(4) 0.001(4) 0.005(4)
C28 0.055(5) 0.043(5) 0.076(6) 0.022(4) -0.011(4) 0.002(4)
C36 0.067(6) 0.049(5) 0.058(6) 0.019(4) -0.007(4) 0.018(4)
C38 0.038(4) 0.036(4) 0.043(4) 0.006(3) 0.002(3) 0.008(3)
C30 0.095(8) 0.037(5) 0.119(9) 0.030(5) -0.003(6) -0.017(5)
C32 0.059(5) 0.038(5) 0.083(7) 0.009(4) -0.004(5) -0.005(4)
C29 0.075(6) 0.032(5) 0.103(8) 0.014(5) 0.004(5) 0.011(4)
C31 0.069(6) 0.049(6) 0.119(9) 0.014(6) 0.006(6) -0.012(5)
C8 0.034(4) 0.035(4) 0.048(5) 0.012(3) -0.010(3) 0.005(3)
C9 0.053(5) 0.036(4) 0.055(5) 0.009(4) -0.011(4) 0.002(3)
C13 0.035(4) 0.033(4) 0.046(5) 0.015(3) -0.002(3) -0.006(3)
C10 0.049(5) 0.056(5) 0.064(6) 0.013(4) -0.019(4) -0.011(4)
C12 0.043(4) 0.043(5) 0.071(6) 0.017(4) -0.006(4) 0.004(3)
C11 0.041(4) 0.044(5) 0.083(7) 0.012(4) -0.013(4) -0.001(4)
C46 0.064(6) 0.054(6) 0.083(7) 0.027(5) -0.032(5) -0.021(4)
C48 0.077(7) 0.090(9) 0.121(10) 0.054(8) -0.034(7) -0.004(6)
C47 0.061(6) 0.094(9) 0.116(9) 0.046(7) -0.039(6) -0.012(6)
C50 0.052(5) 0.059(6) 0.085(7) 0.029(5) -0.017(5) -0.012(4)
C49 0.077(7) 0.082(8) 0.121(10) 0.058(7) -0.028(7) -0.017(6)
C39 0.050(5) 0.047(5) 0.046(5) 0.010(4) -0.004(4) -0.009(4)
C40 0.038(4) 0.048(5) 0.055(5) 0.014(4) -0.008(3) 0.000(3)
C45 0.050(5) 0.046(5) 0.052(5) 0.004(4) -0.008(4) -0.005(4)
C44 0.064(6) 0.068(7) 0.055(6) 0.006(5) 0.001(4) 0.008(5)
C14 0.046(4) 0.036(4) 0.051(5) 0.002(3) 0.003(3) 0.004(3)
C2 0.036(4) 0.034(4) 0.043(5) 0.011(3) -0.010(3) -0.007(3)
C7 0.050(5) 0.048(5) 0.046(5) 0.017(4) -0.011(4) 0.000(4)
C4 0.056(5) 0.035(4) 0.042(5) -0.001(3) -0.006(3) 0.005(3)
C3 0.042(4) 0.037(4) 0.048(5) 0.011(3) -0.007(3) 0.001(3)
C21 0.060(5) 0.057(6) 0.066(6) 0.022(5) -0.011(4) -0.011(4)
N1 0.038(3) 0.035(3) 0.037(4) 0.008(3) -0.007(2) 0.002(2)
N3 0.045(4) 0.043(4) 0.043(4) 0.008(3) -0.006(3) -0.001(3)
N6 0.045(4) 0.050(4) 0.056(4) 0.016(3) -0.008(3) -0.009(3)
N4 0.039(3) 0.036(3) 0.052(4) 0.013(3) -0.008(3) -0.006(3)
C25 0.054(5) 0.043(5) 0.067(6) 0.003(4) -0.007(4) -0.006(4)
C24 0.059(6) 0.071(7) 0.073(7) 0.003(5) 0.001(5) -0.027(5)
C22 0.048(5) 0.115(9) 0.049(6) 0.015(6) -0.016(4) -0.014(5)
C23 0.060(6) 0.121(10) 0.046(6) -0.001(6) 0.003(4) -0.037(6)
C5 0.043(4) 0.041(5) 0.082(7) 0.019(4) -0.003(4) 0.012(4)
C6 0.053(5) 0.055(5) 0.052(5) 0.026(4) -0.009(4) 0.010(4)
C16 0.053(5) 0.045(5) 0.086(7) 0.001(5) -0.006(5) 0.002(4)
C15 0.055(5) 0.031(4) 0.060(5) 0.004(4) -0.008(4) 0.010(3)
C20 0.065(6) 0.052(6) 0.086(7) 0.004(5) -0.026(5) 0.005(4)
C18 0.166(13) 0.032(5) 0.075(8) 0.012(5) -0.012(8) 0.003(7)
C19 0.136(11) 0.044(6) 0.097(9) 0.003(6) -0.052(8) 0.021(7)
C17 0.094(8) 0.037(6) 0.134(11) 0.015(6) 0.019(7) -0.004(5)
F1 0.262(10) 0.050(4) 0.115(6) 0.042(4) -0.036(6) -0.008(5)
F2 0.073(3) 0.050(3) 0.094(4) 0.022(3) 0.001(3) 0.024(3)
F3 0.135(6) 0.037(3) 0.219(8) 0.035(4) 0.006(5) -0.030(4)
F4 0.110(5) 0.096(5) 0.103(5) 0.054(4) 0.036(4) 0.008(4)
C43 0.071(6) 0.057(6) 0.069(7) 0.028(5) 0.014(5) 0.008(5)
C41 0.064(5) 0.041(5) 0.058(6) 0.011(4) -0.005(4) -0.015(4)
C42 0.077(7) 0.051(6) 0.096(8) 0.025(6) 0.006(6) -0.002(5)
C1 0.042(4) 0.032(4) 0.033(4) 0.010(3) 0.003(3) -0.003(3)

loop_
_atom_type_symbol
_atom_type_description
_atom_type_scat_dispersion_real
_atom_type_scat_dispersion_imag
_atom_type_scat_source
C C 0.0033 0.0016 'International Tables Vol C Tables 4.2.6.8 and 6.1.1.4'
H H 0.0000 0.0000 'International Tables Vol C Tables 4.2.6.8 and 6.1.1.4'
N N 0.0061 0.0033 'International Tables Vol C Tables 4.2.6.8 and 6.1.1.4'
F F 0.0171 0.0103 'International Tables Vol C Tables 4.2.6.8 and 6.1.1.4'
Cl Cl 0.1484 0.1585 'International Tables Vol C Tables 4.2.6.8 and 6.1.1.4'
Pd Pd -0.9988 1.0072 'International Tables Vol C Tables 4.2.6.8 and 6.1.1.4'

loop_
_geom_angle_atom_site_label_1
_geom_angle_atom_site_label_2
_geom_angle_atom_site_label_3
_geom_angle
C1 Pd1 N3 175.9(3)
C1 Pd1 Cl1 89.20(19)
N3 Pd1 Cl1 90.98(17)
C1 Pd1 Cl2 89.84(19)
N3 Pd1 Cl2 90.14(17)
Cl1 Pd1 Cl2 177.53(8)
C1 N2 C13 110.3(6)
C1 N2 C14 125.3(6)
C13 N2 C14 124.4(6)
C26 Pd2 N6 177.8(3)
C26 Pd2 Cl4 88.1(2)
N6 Pd2 Cl4 92.55(18)
C26 Pd2 Cl3 89.6(2)
N6 Pd2 Cl3 89.80(18)
Cl4 Pd2 Cl3 177.33(8)
N5 C26 N4 107.7(6)
N5 C26 Pd2 128.4(5)
N4 C26 Pd2 123.9(5)
C26 N5 C38 110.3(6)
C26 N5 C39 125.6(6)
C38 N5 C39 124.0(6)
C38 C33 C34 120.3(7)
C38 C33 N4 107.7(6)
C34 C33 N4 132.0(7)
C32 C27 C28 121.3(8)
C32 C27 N4 119.1(7)
C28 C27 N4 119.6(7)
C34 C35 C36 121.1(8)
C34 C35 H35 119.4
C36 C35 H35 119.4
C36 C37 C38 114.8(8)
C36 C37 H37 122.6
C38 C37 H37 122.6
C35 C34 C33 117.3(8)
C35 C34 H34 121.4
C33 C34 H34 121.4
C27 C28 C29 118.7(8)
C27 C28 H28 120.6
C29 C28 H28 120.6
C37 C36 C35 123.0(8)
C37 C36 H36 118.5
C35 C36 H36 118.5
C33 C38 C37 123.4(7)
C33 C38 N5 105.7(6)
C37 C38 N5 130.9(7)
C29 C30 F3 118.5(9)
C29 C30 C31 124.1(9)
F3 C30 C31 117.2(9)
C27 C32 C31 120.2(8)
C27 C32 H32 119.9
C31 C32 H32 119.9
C30 C29 C28 118.5(8)
C30 C29 H29 120.8
C28 C29 H29 120.8
C30 C31 C32 117.0(9)
C30 C31 H31 121.5
C32 C31 H31 121.5
C9 C8 C13 123.6(7)
C9 C8 N1 131.2(7)
C13 C8 N1 105.2(6)
C8 C9 C10 116.1(7)
C8 C9 H9 122.0
C10 C9 H9 122.0
N2 C13 C8 107.7(6)
N2 C13 C12 132.1(7)
C8 C13 C12 120.0(7)
C9 C10 C11 121.6(8)
C9 C10 H10 119.2
C11 C10 H10 119.2
C11 C12 C13 117.0(7)
C11 C12 H12 121.5
C13 C12 H12 121.5
C12 C11 C10 121.7(7)
C12 C11 H11 119.1
C10 C11 H11 119.1
N6 C46 C47 121.1(8)
N6 C46 H46 119.5
C47 C46 H46 119.5
C49 C48 C47 119.4(9)
C49 C48 H48 120.3
C47 C48 H48 120.3
C46 C47 C48 120.0(9)
C46 C47 H47 120.0
C48 C47 H47 120.0
N6 C50 C49 123.5(8)
N6 C50 H50 118.2
C49 C50 H50 118.2
C48 C49 C50 117.0(9)
C48 C49 H49 121.5
C50 C49 H49 121.5
N5 C39 C40 112.8(6)
N5 C39 H39A 109.0
C40 C39 H39A 109.0
N5 C39 H39B 109.0
C40 C39 H39B 109.0
H39A C39 H39B 107.8
C41 C40 C45 117.1(7)
C41 C40 C39 121.1(8)
C45 C40 C39 121.8(7)
C40 C45 C44 120.9(8)
C40 C45 H45 119.5
C44 C45 H45 119.5
C43 C44 C45 117.9(9)
C43 C44 H44 121.1
C45 C44 H44 121.1
N2 C14 C15 113.9(6)
N2 C14 H14A 108.8
C15 C14 H14A 108.8
N2 C14 H14B 108.8
C15 C14 H14B 108.8
H14A C14 H14B 107.7
C7 C2 C3 120.3(7)
C7 C2 N1 120.0(7)
C3 C2 N1 119.6(6)
C6 C7 C2 119.5(8)
C6 C7 H7 120.3
C2 C7 H7 120.3
C5 C4 C3 118.1(8)
C5 C4 H4 121.0
C3 C4 H4 121.0
C4 C3 C2 120.2(7)
C4 C3 H3 119.9
C2 C3 H3 119.9
N3 C21 C22 121.1(9)
N3 C21 H21 119.4
C22 C21 H21 119.4
C1 N1 C8 109.6(6)
C1 N1 C2 126.4(6)
C8 N1 C2 123.4(6)
C25 N3 C21 118.6(7)
C25 N3 Pd1 119.0(5)
C21 N3 Pd1 122.2(6)
C50 N6 C46 118.9(7)
C50 N6 Pd2 120.2(5)
C46 N6 Pd2 120.8(5)
C26 N4 C33 108.6(6)
C26 N4 C27 126.6(6)
C33 N4 C27 124.8(6)
N3 C25 C24 122.9(8)
N3 C25 H25 118.5
C24 C25 H25 118.5
C23 C24 C25 117.5(10)
C23 C24 H24 121.3
C25 C24 H24 121.3
C23 C22 C21 120.4(10)
C23 C22 H22 119.8
C21 C22 H22 119.8
C22 C23 C24 119.4(9)
C22 C23 H23 120.3
C24 C23 H23 120.3
C4 C5 C6 123.6(7)
C4 C5 F2 118.2(8)
C6 C5 F2 118.2(7)
C5 C6 C7 118.3(7)
C5 C6 H6 120.9
C7 C6 H6 120.9
C17 C16 C15 121.1(9)
C17 C16 H16 119.4
C15 C16 H16 119.4
C20 C15 C16 119.1(8)
C20 C15 C14 121.2(8)
C16 C15 C14 119.7(7)
C15 C20 C19 120.2(10)
C15 C20 H20 119.9
C19 C20 H20 119.9
C17 C18 C19 123.7(10)
C17 C18 F1 121.3(13)
C19 C18 F1 115.0(12)
C18 C19 C20 117.2(10)
C18 C19 H19 121.4
C20 C19 H19 121.4
C18 C17 C16 118.6(10)
C18 C17 H17 120.7
C16 C17 H17 120.7
C44 C43 C42 124.8(9)
C44 C43 F4 117.3(9)
C42 C43 F4 117.9(9)
C40 C41 C42 122.5(9)
C40 C41 H41 118.7
C42 C41 H41 118.7
C43 C42 C41 116.7(9)
C43 C42 H42 121.6
C41 C42 H42 121.6
N2 C1 N1 107.2(6)
N2 C1 Pd1 125.4(5)
N1 C1 Pd1 127.4(5)

loop_
_geom_bond_atom_site_label_1
_geom_bond_atom_site_label_2
_geom_bond_distance
Pd1 C1 1.964(7)
Pd1 N3 2.095(6)
Pd1 Cl1 2.2868(19)
Pd1 Cl2 2.297(2)
N2 C1 1.351(8)
N2 C13 1.375(8)
N2 C14 1.474(9)
Pd2 C26 1.956(7)
Pd2 N6 2.086(6)
Pd2 Cl4 2.298(2)
Pd2 Cl3 2.301(2)
C26 N5 1.343(9)
C26 N4 1.368(8)
N5 C38 1.411(9)
N5 C39 1.456(9)
C33 C38 1.382(10)
C33 C34 1.390(10)
C33 N4 1.404(9)
C27 C32 1.381(11)
C27 C28 1.386(11)
C27 N4 1.421(9)
C35 C34 1.376(11)
C35 C36 1.387(12)
C35 H35 0.9500
C37 C36 1.378(11)
C37 C38 1.388(10)
C37 H37 0.9500
C34 H34 0.9500
C28 C29 1.405(11)
C28 H28 0.9500
C36 H36 0.9500
C30 C29 1.356(13)
C30 F3 1.372(10)
C30 C31 1.381(14)
C32 C31 1.396(12)
C32 H32 0.9500
C29 H29 0.9500
C31 H31 0.9500
C8 C9 1.367(10)
C8 C13 1.385(10)
C8 N1 1.418(8)
C9 C10 1.384(10)
C9 H9 0.9500
C13 C12 1.394(9)
C10 C11 1.390(12)
C10 H10 0.9500
C12 C11 1.378(11)
C12 H12 0.9500
C11 H11 0.9500
C46 N6 1.337(9)
C46 C47 1.383(12)
C46 H46 0.9500
C48 C49 1.362(13)
C48 C47 1.378(14)
C48 H48 0.9500
C47 H47 0.9500
C50 N6 1.306(10)
C50 C49 1.419(12)
C50 H50 0.9500
C49 H49 0.9500
C39 C40 1.492(10)
C39 H39A 0.9900
C39 H39B 0.9900
C40 C41 1.391(11)
C40 C45 1.393(11)
C45 C44 1.405(11)
C45 H45 0.9500
C44 C43 1.343(13)
C44 H44 0.9500
C14 C15 1.509(10)
C14 H14A 0.9900
C14 H14B 0.9900
C2 C7 1.384(9)
C2 C3 1.390(10)
C2 N1 1.422(9)
C7 C6 1.381(11)
C7 H7 0.9500
C4 C5 1.361(11)
C4 C3 1.373(10)
C4 H4 0.9500
C3 H3 0.9500
C21 N3 1.345(10)
C21 C22 1.380(12)
C21 H21 0.9500
N1 C1 1.354(9)
N3 C25 1.326(10)
C25 C24 1.392(11)
C25 H25 0.9500
C24 C23 1.388(14)
C24 H24 0.9500
C22 C23 1.347(14)
C22 H22 0.9500
C23 H23 0.9500
C5 C6 1.370(11)
C5 F2 1.391(9)
C6 H6 0.9500
C16 C17 1.382(13)
C16 C15 1.382(11)
C16 H16 0.9500
C15 C20 1.367(11)
C20 C19 1.424(14)
C20 H20 0.9500
C18 C17 1.337(16)
C18 C19 1.366(16)
C18 F1 1.367(11)
C19 H19 0.9500
C17 H17 0.9500
F4 C43 1.360(10)
C43 C42 1.354(14)
C41 C42 1.391(12)
C41 H41 0.9500
C42 H42 0.9500
